data_1548170
loop_
_publ_author_name
'Sheng-Qun Su'
'Takashi Kamachi'
'Zi-Shuo Yao'
'You-Gui Huang'
'Yoshihito Shiota'
'Kazunari Yoshizawa'
'Nobuaki Azuma'
'Yuji Miyazaki'
'Motohiro Nakano'
'Goro Maruta'
'Sadamu Takeda'
'Soonchul Kang'
'Shinji Kanegawa'
'Osamu Sato'

_publ_section_title
;
 Assembling an alkyl rotor to access abrupt and reversible crystalline
 deformation of a cobalt(II) complex
;
_journal_name_full 'Nature Communications'
_journal_page_first 8810
_journal_paper_doi 10.1038/ncomms9810
_journal_volume 6
_journal_year 2015
_chemical_formula_moiety 'C16 H17 N7 O8 Zn'
_chemical_formula_sum 'C16 H17 N7 O8 Zn'
_chemical_formula_weight 500.74
_space_group_IT_number 14
_symmetry_cell_setting monoclinic
_symmetry_space_group_name_Hall '-P 2ybc'
_symmetry_space_group_name_H-M 'P 1 21/c 1'
_atom_sites_solution_hydrogens geom
_atom_sites_solution_primary direct
_atom_sites_solution_secondary difmap
_cell_angle_alpha 90.00
_cell_angle_beta 101.90(3)
_cell_angle_gamma 90.00
_cell_formula_units_Z 4
_cell_length_a 9.915(2)
_cell_length_b 26.133(5)
_cell_length_c 8.3197(17)
_cell_measurement_reflns_used 4682
_cell_measurement_temperature 303(2)
_cell_measurement_theta_max 27.39
_cell_measurement_theta_min 3.02
_cell_volume 2109.4(8)
_computing_structure_refinement 'SHELXL-97 (Sheldrick, 1997)'
_computing_structure_solution 'SHELXS-97 (Sheldrick, 1990)'
_diffrn_ambient_temperature 303(2)
_diffrn_measured_fraction_theta_full 0.977
_diffrn_measured_fraction_theta_max 0.977
_diffrn_measurement_device_type Molybdenum
_diffrn_measurement_method dtprofit.ref
_diffrn_radiation_monochromator graphite
_diffrn_radiation_source 'fine-focus sealed tube'
_diffrn_radiation_type MoK\a
_diffrn_radiation_wavelength 0.71073
_diffrn_reflns_av_R_equivalents 0.0524
_diffrn_reflns_av_sigmaI/netI 0.0713
_diffrn_reflns_limit_h_max 12
_diffrn_reflns_limit_h_min -12
_diffrn_reflns_limit_k_max 33
_diffrn_reflns_limit_k_min -29
_diffrn_reflns_limit_l_max 10
_diffrn_reflns_limit_l_min -10
_diffrn_reflns_number 19121
_diffrn_reflns_theta_full 27.39
_diffrn_reflns_theta_max 27.39
_diffrn_reflns_theta_min 3.02
_exptl_absorpt_coefficient_mu 1.223
_exptl_absorpt_correction_T_max 0.9085
_exptl_absorpt_correction_T_min 0.7746
_exptl_absorpt_correction_type multi-scan
_exptl_crystal_colour colorless
_exptl_crystal_density_diffrn 1.577
_exptl_crystal_density_method 'not measured'
_exptl_crystal_description prism
_exptl_crystal_F_000 1024
_exptl_crystal_size_max 0.22
_exptl_crystal_size_mid 0.19
_exptl_crystal_size_min 0.08
_refine_diff_density_max 0.427
_refine_diff_density_min -0.421
_refine_diff_density_rms 0.054
_refine_ls_extinction_method none
_refine_ls_goodness_of_fit_ref 1.038
_refine_ls_hydrogen_treatment mixed
_refine_ls_matrix_type full
_refine_ls_number_parameters 308
_refine_ls_number_reflns 4682
_refine_ls_number_restraints 0
_refine_ls_restrained_S_all 1.038
_refine_ls_R_factor_all 0.1151
_refine_ls_R_factor_gt 0.0579
_refine_ls_shift/su_max 0.001
_refine_ls_shift/su_mean 0.000
_refine_ls_structure_factor_coef Fsqd
_refine_ls_weighting_details 'calc w=1/[\s^2^(Fo^2^)+(0.0613P)^2^+0.0000P] where P=(Fo^2^+2Fc^2^)/3'
_refine_ls_weighting_scheme calc
_refine_ls_wR_factor_gt 0.1256
_refine_ls_wR_factor_ref 0.1578
_reflns_number_gt 2605
_reflns_number_total 4682
_reflns_threshold_expression >2sigma(I)
_cod_data_source_file 13.cif
_cod_data_source_block 13
_cod_depositor_comments
;
The following automatic conversions were performed:

'_symmetry_cell_setting' value 'Monoclinic' changed to 'monoclinic'
according to the built-in table from CIF Core dictionary named
'cif_core.dic' version 2.4.1 from 2010-06-29.

Automatic conversion script
Id: cif_fix_values 5376 2017-05-30 11:51:03Z andrius 
;
_cod_original_cell_volume 2109.4(7)
_cod_original_sg_symbol_H-M P21/c
_cod_database_code 1548170

loop_
_symmetry_equiv_pos_as_xyz
'x, y, z'
'-x, y+1/2, -z+1/2'
'-x, -y, -z'
'x, -y-1/2, z-1/2'

loop_
_atom_site_label
_atom_site_type_symbol
_atom_site_fract_x
_atom_site_fract_y
_atom_site_fract_z
_atom_site_U_iso_or_equiv
_atom_site_adp_type
_atom_site_occupancy
_atom_site_symmetry_multiplicity
_atom_site_calc_flag
_atom_site_refinement_flags
_atom_site_disorder_assembly
_atom_site_disorder_group
Zn1 Zn 0.05528(5) 0.373204(19) 0.71165(6) 0.0656(2) Uani 1 1 d . . .
C1 C -0.0997(5) 0.47522(17) 0.8100(6) 0.0782(13) Uani 1 1 d . . .
H1A H -0.0436 0.5001 0.7778 0.094 Uiso 1 1 calc R . .
C2 C -0.2133(5) 0.48584(17) 0.8793(6) 0.0788(14) Uani 1 1 d . . .
H2A H -0.2455 0.5180 0.9015 0.095 Uiso 1 1 calc R . .
C3 C -0.2674(4) 0.43974(17) 0.9080(5) 0.0741(13) Uani 1 1 d . . .
H3A H -0.3441 0.4342 0.9539 0.089 Uiso 1 1 calc R . .
C4 C -0.1958(4) 0.35011(16) 0.8559(5) 0.0546(10) Uani 1 1 d . . .
C5 C -0.2997(4) 0.32214(15) 0.9051(5) 0.0613(11) Uani 1 1 d . . .
H5A H -0.3704 0.3384 0.9434 0.074 Uiso 1 1 calc R . .
C6 C -0.2943(4) 0.26909(16) 0.8953(5) 0.0594(10) Uani 1 1 d . . .
C7 C -0.4095(4) 0.23831(19) 0.9431(6) 0.0704(12) Uani 1 1 d . . .
C8 C -0.1883(4) 0.24498(16) 0.8356(5) 0.0597(10) Uani 1 1 d . . .
H8A H -0.1846 0.2096 0.8267 0.072 Uiso 1 1 calc R . .
C9 C -0.0904(4) 0.27574(15) 0.7909(4) 0.0533(9) Uani 1 1 d . . .
C10 C 0.0595(4) 0.20828(17) 0.6988(5) 0.0673(12) Uani 1 1 d . . .
H10A H 0.0112 0.1786 0.7122 0.081 Uiso 1 1 calc R . .
C11 C 0.1789(5) 0.2115(2) 0.6439(5) 0.0776(13) Uani 1 1 d . . .
H11A H 0.2291 0.1846 0.6124 0.093 Uiso 1 1 calc R . .
C12 C 0.2109(4) 0.2636(2) 0.6443(5) 0.0764(13) Uani 1 1 d . . .
H12A H 0.2885 0.2768 0.6126 0.092 Uiso 1 1 calc R . .
C13 C -0.5031(6) 0.1546(2) 0.9549(7) 0.1043(19) Uani 1 1 d . . .
H13A H -0.4851 0.1482 1.0722 0.125 Uiso 1 1 calc R A 1
H13B H -0.5920 0.1714 0.9250 0.125 Uiso 1 1 calc R A 1
C16 C -0.3707(8) 0.0233(3) 0.8382(9) 0.158(3) Uani 1 1 d . . .
H16A H -0.2840 0.0067 0.8784 0.237 Uiso 1 1 calc R B 1
H16B H -0.3818 0.0294 0.7224 0.237 Uiso 1 1 calc R B 1
H16C H -0.4442 0.0019 0.8577 0.237 Uiso 1 1 calc R B 1
N1 N -0.0820(3) 0.42558(13) 0.7960(4) 0.0669(9) Uani 1 1 d . . .
N2 N -0.1869(3) 0.40296(13) 0.8560(4) 0.0611(9) Uani 1 1 d . . .
N3 N -0.0936(3) 0.32711(12) 0.8000(4) 0.0520(8) Uani 1 1 d . . .
N4 N 0.0243(3) 0.25741(12) 0.7304(4) 0.0565(8) Uani 1 1 d . . .
N5 N 0.1171(4) 0.29203(13) 0.6956(4) 0.0674(9) Uani 1 1 d . . .
N6 N 0.3229(5) 0.39290(16) 0.8496(7) 0.0957(14) Uani 1 1 d . . .
N7 N -0.0118(5) 0.40505(19) 0.3959(6) 0.0927(13) Uani 1 1 d . . .
O1 O 0.2134(3) 0.39532(13) 0.9026(4) 0.0927(10) Uani 1 1 d . . .
O2 O 0.3105(7) 0.38135(17) 0.7041(8) 0.171(3) Uani 1 1 d . . .
O3 O 0.4309(4) 0.4036(2) 0.9321(7) 0.173(2) Uani 1 1 d . . .
O4 O -0.0429(4) 0.36599(12) 0.4624(4) 0.0976(12) Uani 1 1 d . . .
O5 O -0.0402(5) 0.41017(14) 0.2493(5) 0.1308(16) Uani 1 1 d . . .
O6 O 0.0532(6) 0.4369(2) 0.4898(6) 0.183(3) Uani 1 1 d . . .
O7 O -0.3960(3) 0.18902(13) 0.9177(4) 0.0872(10) Uani 1 1 d . C .
O8 O -0.4983(3) 0.25751(13) 0.9997(5) 0.1010(11) Uani 1 1 d . . .
C14 C -0.5086(17) 0.1056(5) 0.867(2) 0.081(5) Uani 0.54(3) 1 d P C 1
H14A H -0.5207 0.1119 0.7504 0.098 Uiso 0.54(3) 1 calc PR C 1
H14B H -0.5870 0.0859 0.8858 0.098 Uiso 0.54(3) 1 calc PR C 1
C15 C -0.3742(17) 0.0746(6) 0.928(3) 0.105(6) Uani 0.54(3) 1 d P C 1
H15A H -0.2962 0.0952 0.9130 0.127 Uiso 0.54(3) 1 calc PR C 1
H15B H -0.3639 0.0680 1.0446 0.127 Uiso 0.54(3) 1 calc PR C 1
C15' C -0.422(4) 0.0797(11) 0.819(3) 0.154(12) Uani 0.46(3) 1 d P C 2
H15C H -0.3589 0.1001 0.7702 0.185 Uiso 0.46(3) 1 calc PR C 2
H15D H -0.5122 0.0811 0.7466 0.185 Uiso 0.46(3) 1 calc PR C 2
C14' C -0.429(3) 0.0983(7) 0.967(3) 0.105(7) Uani 0.46(3) 1 d P C 2
H14C H -0.3361 0.1011 1.0329 0.126 Uiso 0.46(3) 1 calc PR C 2
H14D H -0.4798 0.0746 1.0214 0.126 Uiso 0.46(3) 1 calc PR C 2

loop_
_atom_site_aniso_label
_atom_site_aniso_U_11
_atom_site_aniso_U_22
_atom_site_aniso_U_33
_atom_site_aniso_U_23
_atom_site_aniso_U_13
_atom_site_aniso_U_12
Zn1 0.0542(3) 0.0740(4) 0.0702(4) 0.0052(3) 0.0166(3) -0.0026(2)
C1 0.083(3) 0.052(3) 0.097(4) 0.005(2) 0.014(3) -0.007(2)
C2 0.080(3) 0.055(3) 0.098(4) -0.006(2) 0.011(3) 0.010(2)
C3 0.066(3) 0.072(3) 0.083(3) -0.009(3) 0.013(3) 0.015(2)
C4 0.048(2) 0.064(3) 0.051(2) 0.000(2) 0.009(2) 0.008(2)
C5 0.051(2) 0.069(3) 0.065(3) 0.002(2) 0.016(2) 0.007(2)
C6 0.050(2) 0.067(3) 0.059(3) 0.004(2) 0.006(2) -0.001(2)
C7 0.051(3) 0.077(3) 0.082(3) 0.005(3) 0.012(2) -0.002(2)
C8 0.052(2) 0.061(2) 0.064(3) -0.001(2) 0.007(2) 0.007(2)
C9 0.050(2) 0.063(3) 0.046(2) 0.0015(18) 0.0074(19) 0.005(2)
C10 0.070(3) 0.065(3) 0.064(3) -0.007(2) 0.009(2) 0.008(2)
C11 0.066(3) 0.094(4) 0.070(3) -0.014(3) 0.008(2) 0.021(3)
C12 0.055(3) 0.099(4) 0.079(3) -0.004(3) 0.023(2) 0.007(3)
C13 0.090(4) 0.081(4) 0.145(5) 0.023(4) 0.032(4) -0.024(3)
C16 0.201(8) 0.106(5) 0.179(7) -0.012(5) 0.066(6) 0.012(5)
N1 0.060(2) 0.064(2) 0.077(3) 0.0071(18) 0.0154(19) -0.0030(17)
N2 0.051(2) 0.066(2) 0.065(2) 0.0006(18) 0.0101(18) -0.0002(18)
N3 0.0495(18) 0.0536(19) 0.0528(19) 0.0020(15) 0.0105(16) 0.0039(15)
N4 0.0508(18) 0.064(2) 0.055(2) -0.0009(16) 0.0114(16) 0.0049(17)
N5 0.056(2) 0.075(2) 0.074(2) -0.0023(19) 0.0178(19) 0.0067(19)
N6 0.084(3) 0.078(3) 0.129(5) -0.004(3) 0.031(4) -0.012(3)
N7 0.113(4) 0.093(4) 0.075(3) -0.004(3) 0.026(3) -0.009(3)
O1 0.0562(19) 0.116(3) 0.110(3) -0.031(2) 0.027(2) -0.0092(18)
O2 0.249(7) 0.129(4) 0.172(5) -0.042(4) 0.131(5) -0.067(4)
O3 0.054(3) 0.182(5) 0.268(7) 0.005(4) -0.002(3) -0.020(3)
O4 0.148(4) 0.070(2) 0.079(2) 0.0128(17) 0.032(2) -0.011(2)
O5 0.211(5) 0.106(3) 0.077(3) 0.027(2) 0.033(3) 0.009(3)
O6 0.239(6) 0.205(5) 0.125(4) -0.051(4) 0.082(4) -0.129(5)
O7 0.082(2) 0.072(2) 0.116(3) 0.0061(19) 0.040(2) -0.0081(18)
O8 0.072(2) 0.094(2) 0.150(3) -0.001(2) 0.051(2) -0.0066(19)
C14 0.080(9) 0.080(9) 0.080(9) -0.006(7) 0.008(8) -0.020(7)
C15 0.078(9) 0.078(9) 0.154(18) -0.011(11) 0.010(10) 0.020(7)
C15' 0.20(3) 0.16(2) 0.099(16) -0.037(16) 0.001(16) -0.02(2)
C14' 0.102(15) 0.082(12) 0.128(17) 0.000(11) 0.016(14) -0.014(11)

loop_
_atom_type_symbol
_atom_type_description
_atom_type_scat_dispersion_real
_atom_type_scat_dispersion_imag
_atom_type_scat_source
C C 0.0033 0.0016 'International Tables Vol C Tables 4.2.6.8 and 6.1.1.4'
H H 0.0000 0.0000 'International Tables Vol C Tables 4.2.6.8 and 6.1.1.4'
N N 0.0061 0.0033 'International Tables Vol C Tables 4.2.6.8 and 6.1.1.4'
O O 0.0106 0.0060 'International Tables Vol C Tables 4.2.6.8 and 6.1.1.4'
Zn Zn 0.2839 1.4301 'International Tables Vol C Tables 4.2.6.8 and 6.1.1.4'

loop_
_geom_angle_atom_site_label_1
_geom_angle_atom_site_label_2
_geom_angle_atom_site_label_3
_geom_angle
_geom_angle_site_symmetry_1
_geom_angle_site_symmetry_3
O1 Zn1 O4 154.42(15) . .
O1 Zn1 N1 90.11(13) . .
O4 Zn1 N1 100.55(14) . .
O1 Zn1 N3 111.03(13) . .
O4 Zn1 N3 94.34(13) . .
N1 Zn1 N3 73.70(12) . .
O1 Zn1 N5 97.93(13) . .
O4 Zn1 N5 86.14(13) . .
N1 Zn1 N5 146.13(13) . .
N3 Zn1 N5 72.70(12) . .
O1 Zn1 O6 105.79(16) . .
O4 Zn1 O6 52.98(13) . .
N1 Zn1 O6 84.66(16) . .
N3 Zn1 O6 136.83(16) . .
N5 Zn1 O6 123.79(16) . .
N1 C1 C2 111.5(4) . .
C3 C2 C1 106.1(4) . .
C2 C3 N2 106.8(4) . .
N3 C4 N2 113.3(3) . .
N3 C4 C5 121.7(4) . .
N2 C4 C5 125.0(4) . .
C6 C5 C4 117.8(4) . .
C5 C6 C8 120.7(4) . .
C5 C6 C7 118.2(4) . .
C8 C6 C7 121.0(4) . .
O8 C7 O7 125.7(4) . .
O8 C7 C6 122.6(4) . .
O7 C7 C6 111.7(4) . .
C9 C8 C6 117.2(4) . .
N3 C9 C8 123.0(4) . .
N3 C9 N4 112.7(3) . .
C8 C9 N4 124.3(4) . .
C11 C10 N4 106.3(4) . .
C10 C11 C12 105.9(4) . .
N5 C12 C11 111.8(4) . .
C14 C13 O7 112.5(7) . .
C14 C13 C14' 38.5(6) . .
O7 C13 C14' 103.0(8) . .
C15 C16 C15' 35.5(7) . .
C1 N1 N2 105.4(4) . .
C1 N1 Zn1 139.6(3) . .
N2 N1 Zn1 115.0(3) . .
C3 N2 N1 110.2(3) . .
C3 N2 C4 131.1(4) . .
N1 N2 C4 118.7(3) . .
C4 N3 C9 119.7(3) . .
C4 N3 Zn1 119.3(3) . .
C9 N3 Zn1 121.0(3) . .
N5 N4 C10 111.7(3) . .
N5 N4 C9 118.5(3) . .
C10 N4 C9 129.8(4) . .
C12 N5 N4 104.2(4) . .
C12 N5 Zn1 140.7(3) . .
N4 N5 Zn1 114.5(2) . .
O3 N6 O2 121.7(6) . .
O3 N6 O1 122.0(6) . .
O2 N6 O1 116.2(6) . .
O5 N7 O6 123.5(5) . .
O5 N7 O4 121.4(5) . .
O6 N7 O4 115.1(5) . .
N6 O1 Zn1 106.8(3) . .
N7 O4 Zn1 105.1(3) . .
N7 O6 Zn1 86.6(4) . .
C7 O7 C13 117.5(4) . .
C13 C14 C15 110.7(17) . .
C16 C15 C14 113.7(16) . .
C14' C15' C16 109(3) . .
C15' C14' C13 112(3) . .

loop_
_geom_bond_atom_site_label_1
_geom_bond_atom_site_label_2
_geom_bond_distance
_geom_bond_site_symmetry_2
Zn1 O1 2.071(3) .
Zn1 O4 2.110(4) .
Zn1 N1 2.148(3) .
Zn1 N3 2.149(3) .
Zn1 N5 2.220(3) .
Zn1 O6 2.483(5) .
C1 N1 1.318(5) .
C1 C2 1.395(6) .
C2 C3 1.360(6) .
C3 N2 1.375(5) .
C4 N3 1.341(5) .
C4 N2 1.384(5) .
C4 C5 1.393(5) .
C5 C6 1.390(5) .
C6 C8 1.401(5) .
C6 C7 1.516(6) .
C7 O8 1.191(5) .
C7 O7 1.317(5) .
C8 C9 1.370(5) .
C9 N3 1.345(5) .
C9 N4 1.418(5) .
C10 C11 1.356(5) .
C10 N4 1.370(5) .
C11 C12 1.398(6) .
C12 N5 1.327(5) .
C13 C14 1.468(15) .
C13 O7 1.472(5) .
C13 C14' 1.64(3) .
C16 C15 1.54(2) .
C16 C15' 1.55(3) .
N1 N2 1.377(4) .
N4 N5 1.364(4) .
N6 O3 1.181(6) .
N6 O2 1.229(6) .
N6 O1 1.255(5) .
N7 O5 1.202(5) .
N7 O6 1.230(5) .
N7 O4 1.231(5) .
C14 C15 1.55(3) .
C15' C14' 1.34(4) .
